data_7049643
loop_
_publ_author_name
'Hua, Xiu-Ni'
'Gao, Ji-Xing'
'Chen, Xiao-Gang'
'Li, Peng-Fei'
'Mei, Guang-Quan'
'Liao, Wei-Qiang'

_publ_section_title
;
 Ultrahigh phase transition temperature in a metal-halide perovskite-type
 material containing unprecedented hydrogen bonding interactions.
;
_journal_issue 19
_journal_name_full 'Dalton transactions (Cambridge, England : 2003)'
_journal_page_first 6621
_journal_page_last 6626
_journal_paper_doi 10.1039/c9dt00945k
_journal_volume 48
_journal_year 2019
_chemical_formula_moiety 'Cd Cl3, C4 H12 N O'
_chemical_formula_sum 'C4 H12 Cd Cl3 N O'
_chemical_formula_weight 308.91
_space_group_crystal_system monoclinic
_space_group_IT_number 14
_space_group_name_Hall '-P 2ybc'
_space_group_name_H-M_alt 'P 1 21/c 1'
_symmetry_space_group_name_Hall '-P 2ybc'
_symmetry_space_group_name_H-M 'P 1 21/c 1'
_atom_sites_solution_hydrogens mixed
_audit_block_doi 10.5517/ccdc.csd.cc220bgx
_audit_creation_method SHELXL-2014/7
_audit_update_record
;
2019-04-01 deposited with the CCDC.    2019-04-09 downloaded from the CCDC.
;
_cell_angle_alpha 90
_cell_angle_beta 95.516(3)
_cell_angle_gamma 90
_cell_formula_units_Z 4
_cell_length_a 9.9895(3)
_cell_length_b 14.5119(5)
_cell_length_c 6.8343(2)
_cell_measurement_reflns_used 6804
_cell_measurement_temperature 353(2)
_cell_measurement_theta_max 30.4870
_cell_measurement_theta_min 3.0280
_cell_volume 986.16(5)
_computing_cell_refinement 'CrysAlisPro 1.171.39.46 (Rigaku OD, 2018)'
_computing_data_collection 'CrysAlisPro 1.171.39.46 (Rigaku OD, 2018)'
_computing_data_reduction 'CrysAlisPro 1.171.39.46 (Rigaku OD, 2018)'
_computing_molecular_graphics 'DIAMOND (Brandenburg & Putz, 2005)'
_computing_publication_material 'SHELXL-2014/7 (Sheldrick, 2014)'
_computing_structure_refinement 'SHELXL-2014/7 (Sheldrick, 2014)'
_computing_structure_solution 'SHELXL-2014/7 (Sheldrick, 2014)'
_diffrn_ambient_temperature 353(2)
_diffrn_measured_fraction_theta_full 0.999
_diffrn_measured_fraction_theta_max 0.999
_diffrn_measurement_device_type 'XtaLAB Synergy R, DW system, HyPix'
_diffrn_measurement_method 'four-circle diffractometer'
_diffrn_radiation_type MoK\a
_diffrn_radiation_wavelength 0.71073
_diffrn_reflns_av_R_equivalents 0.0690
_diffrn_reflns_av_unetI/netI 0.0390
_diffrn_reflns_Laue_measured_fraction_full 0.999
_diffrn_reflns_Laue_measured_fraction_max 0.999
_diffrn_reflns_limit_h_max 11
_diffrn_reflns_limit_h_min -10
_diffrn_reflns_limit_k_max 17
_diffrn_reflns_limit_k_min -15
_diffrn_reflns_limit_l_max 8
_diffrn_reflns_limit_l_min -8
_diffrn_reflns_number 6845
_diffrn_reflns_point_group_measured_fraction_full 0.999
_diffrn_reflns_point_group_measured_fraction_max 0.999
_diffrn_reflns_theta_full 25.015
_diffrn_reflns_theta_max 25.015
_diffrn_reflns_theta_min 2.483
_diffrn_source 'Rotating-anode X-ray tube'
_exptl_absorpt_coefficient_mu 2.969
_exptl_absorpt_correction_T_max 0.707
_exptl_absorpt_correction_T_min 0.700
_exptl_absorpt_correction_type multi-scan
_exptl_absorpt_process_details 'CrysAlisPro 1.171.39.46 (Rigaku OD, 2018)'
_exptl_crystal_colour colorless
_exptl_crystal_density_diffrn 2.081
_exptl_crystal_density_method 'not measured'
_exptl_crystal_description strip
_exptl_crystal_F_000 600
_exptl_crystal_size_max 0.120
_exptl_crystal_size_mid 0.120
_exptl_crystal_size_min 0.120
_refine_diff_density_max 1.284
_refine_diff_density_min -0.760
_refine_diff_density_rms 0.179
_refine_ls_extinction_coef 0.0203(19)
_refine_ls_extinction_expression Fc^*^=kFc[1+0.001xFc^2^\l^3^/sin(2\q)]^-1/4^
_refine_ls_extinction_method 'SHELXL-2014/7 (Sheldrick 2014'
_refine_ls_goodness_of_fit_ref 1.121
_refine_ls_hydrogen_treatment constr
_refine_ls_matrix_type full
_refine_ls_number_parameters 94
_refine_ls_number_reflns 1733
_refine_ls_number_restraints 0
_refine_ls_restrained_S_all 1.121
_refine_ls_R_factor_all 0.0462
_refine_ls_R_factor_gt 0.0447
_refine_ls_shift/su_max 0.001
_refine_ls_shift/su_mean 0.000
_refine_ls_structure_factor_coef Fsqd
_refine_ls_weighting_details 'w=1/[\s^2^(Fo^2^)+(0.0861P)^2^+0.3557P] where P=(Fo^2^+2Fc^2^)/3'
_refine_ls_weighting_scheme calc
_refine_ls_wR_factor_gt 0.1279
_refine_ls_wR_factor_ref 0.1291
_reflns_Friedel_coverage 0.000
_reflns_number_gt 1604
_reflns_number_total 1733
_reflns_threshold_expression 'I > 2\s(I)'
_cod_data_source_file c9dt00945k2.cif
_cod_data_source_block 353K
_cod_depositor_comments 'Adding full bibliography for 7049642--7049648.cif.'
_cod_database_code 7049643
_shelx_shelxl_version_number 2014/7
_shelx_space_group_comment
;
The symmetry employed for this shelxl refinement is uniquely defined
by the following loop, which should always be used as a source of
symmetry information in preference to the above space-group names.
They are only intended as comments.
;

loop_
_space_group_symop_operation_xyz
'x, y, z'
'-x, y+1/2, -z+1/2'
'-x, -y, -z'
'x, -y-1/2, z-1/2'

loop_
_atom_site_label
_atom_site_type_symbol
_atom_site_fract_x
_atom_site_fract_y
_atom_site_fract_z
_atom_site_U_iso_or_equiv
_atom_site_adp_type
_atom_site_occupancy
_atom_site_site_symmetry_order
_atom_site_calc_flag
_atom_site_refinement_flags_posn
_atom_site_refinement_flags_adp
O1 O 0.8150(4) 0.2328(2) 0.0240(7) 0.0639(11) Uani 1 1 d . .
H1 H 0.8836 0.2537 0.0833 0.096 Uiso 1 1 d R U
N1 N 0.7277(3) 0.1045(2) 0.2994(5) 0.0383(8) Uani 1 1 d . .
H1D H 0.7311 0.1703 0.3319 0.046 Uiso 1 1 d R U
C1 C 0.5953(5) 0.0851(4) 0.1948(8) 0.0655(13) Uani 1 1 d . .
H1A H 0.5761 0.1298 0.0923 0.098 Uiso 1 1 calc R U
H1B H 0.5277 0.0884 0.2853 0.098 Uiso 1 1 calc R U
H1C H 0.5955 0.0246 0.1384 0.098 Uiso 1 1 calc R U
C2 C 0.7442(6) 0.0518(3) 0.4875(6) 0.0585(12) Uani 1 1 d . .
H2A H 0.6782 0.0719 0.5714 0.088 Uiso 1 1 calc R U
H2B H 0.8326 0.0623 0.5518 0.088 Uiso 1 1 calc R U
H2C H 0.7325 -0.0128 0.4605 0.088 Uiso 1 1 calc R U
C3 C 0.8414(5) 0.0841(3) 0.1810(6) 0.0450(10) Uani 1 1 d . .
H3A H 0.8424 0.0187 0.1519 0.054 Uiso 1 1 calc R U
H3B H 0.9255 0.0993 0.2573 0.054 Uiso 1 1 calc R U
C4 C 0.8314(6) 0.1374(4) -0.0082(6) 0.0599(13) Uani 1 1 d . .
H4A H 0.9122 0.1275 -0.0735 0.072 Uiso 1 1 calc R U
H4B H 0.7555 0.1148 -0.0940 0.072 Uiso 1 1 calc R U
Cd1 Cd 0.26486(3) 0.25014(2) -0.09200(4) 0.0354(3) Uani 1 1 d . .
Cl1 Cl 0.24292(11) 0.11399(7) 0.15329(12) 0.0415(3) Uani 1 1 d . .
Cl2 Cl 0.44184(10) 0.31756(7) 0.18443(13) 0.0440(3) Uani 1 1 d . .
Cl3 Cl 0.09092(10) 0.32950(7) 0.13395(13) 0.0413(3) Uani 1 1 d . .

loop_
_atom_site_aniso_label
_atom_site_aniso_U_11
_atom_site_aniso_U_22
_atom_site_aniso_U_33
_atom_site_aniso_U_23
_atom_site_aniso_U_13
_atom_site_aniso_U_12
O1 0.073(3) 0.0556(19) 0.060(2) 0.0187(18) -0.0102(19) -0.0194(18)
N1 0.054(2) 0.0299(17) 0.0310(15) -0.0022(12) 0.0044(14) -0.0007(13)
C1 0.050(3) 0.074(3) 0.070(3) 0.011(3) -0.004(2) 0.003(2)
C2 0.080(3) 0.063(3) 0.032(2) 0.0080(19) 0.004(2) -0.006(2)
C3 0.056(3) 0.041(2) 0.038(2) -0.0028(16) 0.0053(18) 0.0008(19)
C4 0.079(3) 0.067(3) 0.035(2) -0.001(2) 0.015(2) -0.019(3)
Cd1 0.0482(4) 0.0411(4) 0.0168(3) 0.00103(8) 0.0031(2) 0.00108(10)
Cl1 0.0643(7) 0.0330(6) 0.0267(5) 0.0002(3) 0.0022(4) -0.0042(4)
Cl2 0.0467(6) 0.0551(7) 0.0299(5) -0.0013(4) 0.0029(4) -0.0127(4)
Cl3 0.0447(6) 0.0483(6) 0.0308(5) -0.0003(3) 0.0026(4) 0.0074(4)

loop_
_atom_type_symbol
_atom_type_description
_atom_type_scat_dispersion_real
_atom_type_scat_dispersion_imag
_atom_type_scat_source
C C 0.0033 0.0016 'International Tables Vol C Tables 4.2.6.8 and 6.1.1.4'
H H 0.0000 0.0000 'International Tables Vol C Tables 4.2.6.8 and 6.1.1.4'
Cd Cd -0.8075 1.2024 'International Tables Vol C Tables 4.2.6.8 and 6.1.1.4'
Cl Cl 0.1484 0.1585 'International Tables Vol C Tables 4.2.6.8 and 6.1.1.4'
N N 0.0061 0.0033 'International Tables Vol C Tables 4.2.6.8 and 6.1.1.4'
O O 0.0106 0.0060 'International Tables Vol C Tables 4.2.6.8 and 6.1.1.4'

loop_
_geom_angle_atom_site_label_1
_geom_angle_atom_site_label_2
_geom_angle_atom_site_label_3
_geom_angle
_geom_angle_site_symmetry_1
_geom_angle_site_symmetry_3
C4 O1 H1 109.6 . .
C1 N1 C3 113.4(4) . .
C1 N1 C2 110.0(3) . .
C3 N1 C2 109.9(3) . .
C1 N1 H1D 107.8 . .
C3 N1 H1D 107.8 . .
C2 N1 H1D 107.8 . .
N1 C1 H1A 109.5 . .
N1 C1 H1B 109.5 . .
H1A C1 H1B 109.5 . .
N1 C1 H1C 109.5 . .
H1A C1 H1C 109.5 . .
H1B C1 H1C 109.5 . .
N1 C2 H2A 109.5 . .
N1 C2 H2B 109.5 . .
H2A C2 H2B 109.5 . .
N1 C2 H2C 109.5 . .
H2A C2 H2C 109.5 . .
H2B C2 H2C 109.5 . .
N1 C3 C4 112.0(4) . .
N1 C3 H3A 109.2 . .
C4 C3 H3A 109.2 . .
N1 C3 H3B 109.2 . .
C4 C3 H3B 109.2 . .
H3A C3 H3B 107.9 . .
O1 C4 C3 111.7(4) . .
O1 C4 H4A 109.3 . .
C3 C4 H4A 109.3 . .
O1 C4 H4B 109.3 . .
C3 C4 H4B 109.3 . .
H4A C4 H4B 107.9 . .
Cl1 Cd1 Cl1 170.44(5) . 4_565
Cl1 Cd1 Cl2 101.09(3) . 4_565
Cl1 Cd1 Cl2 85.04(3) 4_565 4_565
Cl1 Cd1 Cl2 85.02(3) . .
Cl1 Cd1 Cl2 101.72(3) 4_565 .
Cl2 Cd1 Cl2 96.45(4) 4_565 .
Cl1 Cd1 Cl3 91.91(3) . 4_565
Cl1 Cd1 Cl3 81.60(3) 4_565 4_565
Cl2 Cd1 Cl3 81.99(3) 4_565 4_565
Cl2 Cd1 Cl3 176.24(3) . 4_565
Cl1 Cd1 Cl3 81.77(3) . .
Cl1 Cd1 Cl3 92.39(3) 4_565 .
Cl2 Cd1 Cl3 176.50(3) 4_565 .
Cl2 Cd1 Cl3 81.73(3) . .
Cl3 Cd1 Cl3 100.01(4) 4_565 .
Cl1 Cd1 Cd1 130.42(2) . 4_565
Cl1 Cd1 Cd1 49.15(2) 4_565 4_565
Cl2 Cd1 Cd1 49.85(2) 4_565 4_565
Cl2 Cd1 Cd1 130.53(2) . 4_565
Cl3 Cd1 Cd1 50.61(2) 4_565 4_565
Cl3 Cd1 Cd1 129.51(2) . 4_565
Cl1 Cd1 Cd1 49.436(19) . 4_566
Cl1 Cd1 Cd1 130.99(2) 4_565 4_566
Cl2 Cd1 Cd1 130.08(2) 4_565 4_566
Cl2 Cd1 Cd1 49.54(2) . 4_566
Cl3 Cd1 Cd1 129.31(2) 4_565 4_566
Cl3 Cd1 Cd1 50.565(19) . 4_566
Cd1 Cd1 Cd1 179.860(14) 4_565 4_566
Cd1 Cl1 Cd1 81.42(3) . 4_566
Cd1 Cl2 Cd1 80.61(3) 4_566 .
Cd1 Cl3 Cd1 78.83(3) 4_566 .

loop_
_geom_bond_atom_site_label_1
_geom_bond_atom_site_label_2
_geom_bond_distance
_geom_bond_site_symmetry_2
O1 C4 1.413(6) .
O1 H1 0.8200 .
N1 C1 1.469(6) .
N1 C3 1.487(5) .
N1 C2 1.491(5) .
N1 H1D 0.9801 .
C1 H1A 0.9600 .
C1 H1B 0.9600 .
C1 H1C 0.9600 .
C2 H2A 0.9600 .
C2 H2B 0.9600 .
C2 H2C 0.9600 .
C3 C4 1.502(6) .
C3 H3A 0.9700 .
C3 H3B 0.9700 .
C4 H4A 0.9700 .
C4 H4B 0.9700 .
Cd1 Cl1 2.6140(9) .
Cd1 Cl1 2.6254(9) 4_565
Cd1 Cl2 2.6353(10) 4_565
Cd1 Cl2 2.6476(9) .
Cd1 Cl3 2.6902(9) 4_565
Cd1 Cl3 2.6918(10) .
Cd1 Cd1 3.41714(11) 4_565
Cd1 Cd1 3.41717(10) 4_566
Cl1 Cd1 2.6254(9) 4_566
Cl2 Cd1 2.6354(10) 4_566
Cl3 Cd1 2.6902(9) 4_566

loop_
_geom_torsion_atom_site_label_1
_geom_torsion_atom_site_label_2
_geom_torsion_atom_site_label_3
_geom_torsion_atom_site_label_4
_geom_torsion
C1 N1 C3 C4 57.9(5)
C2 N1 C3 C4 -178.6(4)
N1 C3 C4 O1 52.5(5)
